data_4026343
loop_
_publ_author_name
'Bin Hu'
'Shu-Jun Fu'
'Feng Xu'
'Tao Tao'
'Hao-Yu Zhu'
'Kou-Sen Cao'
'Wei Huang'
'Xiao-Zeng You'

_publ_section_title
;
 Linear Heterocyclic Aromatic Fluorescence Compounds Having Various
 Donor-Acceptor Spacers Prepared by the Combination of Carbon-Carbon Bond
 and Carbon-Nitrogen Bond Cross-Coupling Reactions
;
_journal_name_full 'Journal of Organic Chemistry'
_journal_page_first 4444
_journal_page_last 4456
_journal_paper_doi 10.1021/jo200065d
_journal_volume 76
_journal_year 2011
_chemical_formula_moiety 'C19 H12 N4 S, 2(H2 O)'
_chemical_formula_sum 'C19 H16 N4 O2 S'
_chemical_formula_weight 364.42
_chemical_name_systematic
; 
 ? 
;
_space_group_IT_number 2
_symmetry_cell_setting triclinic
_symmetry_space_group_name_Hall '-P 1'
_symmetry_space_group_name_H-M 'P -1'
_atom_sites_solution_hydrogens geom
_atom_sites_solution_primary direct
_atom_sites_solution_secondary difmap
_audit_creation_method SHELXL-97
_cell_angle_alpha 76.4170(10)
_cell_angle_beta 84.6550(10)
_cell_angle_gamma 76.2390(10)
_cell_formula_units_Z 8
_cell_length_a 14.1891(13)
_cell_length_b 14.4246(14)
_cell_length_c 17.7590(17)
_cell_measurement_reflns_used 3159
_cell_measurement_temperature 291(2)
_cell_measurement_theta_max 22.848
_cell_measurement_theta_min 2.322
_cell_volume 3429.0(6)
_computing_cell_refinement SMART
_computing_data_collection 'SMART (BRUKER 2000)'
_computing_data_reduction 'SAINT (BRUKER 2000)'
_computing_molecular_graphics SHELXTL
_computing_publication_material SHELXTL
_computing_structure_refinement SHELXTL
_computing_structure_solution 'SHELXTL (BRUKER 2000)'
_diffrn_ambient_temperature 291(2)
_diffrn_measured_fraction_theta_full 0.986
_diffrn_measured_fraction_theta_max 0.986
_diffrn_measurement_device_type 'Bruker CCD area detector'
_diffrn_measurement_method 'phi and omega scans'
_diffrn_radiation_monochromator graphite
_diffrn_radiation_source 'fine-focus sealed tube'
_diffrn_radiation_type MoK\a
_diffrn_radiation_wavelength 0.71073
_diffrn_reflns_av_R_equivalents 0.0360
_diffrn_reflns_av_sigmaI/netI 0.0695
_diffrn_reflns_limit_h_max 16
_diffrn_reflns_limit_h_min -12
_diffrn_reflns_limit_k_max 17
_diffrn_reflns_limit_k_min -16
_diffrn_reflns_limit_l_max 21
_diffrn_reflns_limit_l_min -21
_diffrn_reflns_number 17411
_diffrn_reflns_theta_full 25.00
_diffrn_reflns_theta_max 25.00
_diffrn_reflns_theta_min 1.85
_exptl_absorpt_coefficient_mu 0.211
_exptl_absorpt_correction_T_max 0.9792
_exptl_absorpt_correction_T_min 0.9751
_exptl_absorpt_correction_type multi-scan
_exptl_absorpt_process_details 'SADABS, Bruker(2000)'
_exptl_crystal_colour yellow
_exptl_crystal_density_diffrn 1.412
_exptl_crystal_description block
_exptl_crystal_F_000 1520
_exptl_crystal_size_max 0.12
_exptl_crystal_size_mid 0.12
_exptl_crystal_size_min 0.10
_refine_diff_density_max 0.178
_refine_diff_density_min -0.236
_refine_diff_density_rms 0.040
_refine_ls_extinction_method none
_refine_ls_goodness_of_fit_ref 0.872
_refine_ls_hydrogen_treatment constr
_refine_ls_matrix_type full
_refine_ls_number_parameters 937
_refine_ls_number_reflns 11897
_refine_ls_number_restraints 0
_refine_ls_restrained_S_all 0.872
_refine_ls_R_factor_all 0.0968
_refine_ls_R_factor_gt 0.0493
_refine_ls_shift/su_max 0.000
_refine_ls_shift/su_mean 0.000
_refine_ls_structure_factor_coef Fsqd
_refine_ls_weighting_details 'calc w=1/[\s^2^(Fo^2^)+(0.0374P)^2^] where P=(Fo^2^+2Fc^2^)/3'
_refine_ls_weighting_scheme calc
_refine_ls_wR_factor_gt 0.0940
_refine_ls_wR_factor_ref 0.1099
_reflns_number_gt 6592
_reflns_number_total 11897
_reflns_threshold_expression >2sigma(I)
_cod_data_source_file jo200065d_si_002_08.cif
_cod_data_source_block 16
_cod_original_sg_symbol_H-M 'P -1 '
_cod_database_code 4026343

loop_
_symmetry_equiv_pos_as_xyz
'x, y, z'
'-x, -y, -z'

loop_
_atom_site_label
_atom_site_type_symbol
_atom_site_fract_x
_atom_site_fract_y
_atom_site_fract_z
_atom_site_U_iso_or_equiv
_atom_site_adp_type
_atom_site_occupancy
_atom_site_symmetry_multiplicity
_atom_site_calc_flag
_atom_site_refinement_flags
C1 C 0.0848(2) 0.0389(2) -0.29786(17) 0.0673(9) Uani 1 1 d .
H1 H 0.1258 0.0039 -0.3305 0.081 Uiso 1 1 calc R
C2 C -0.0013(2) 0.0987(2) -0.32720(16) 0.0651(9) Uani 1 1 d .
H2 H -0.0159 0.1051 -0.3784 0.078 Uiso 1 1 calc R
C3 C -0.0644(2) 0.1482(2) -0.27964(16) 0.0592(8) Uani 1 1 d .
H3 H -0.1235 0.1875 -0.2976 0.071 Uiso 1 1 calc R
C4 C -0.03895(19) 0.13916(19) -0.20332(15) 0.0469(7) Uani 1 1 d .
C5 C -0.10240(19) 0.18629(19) -0.14935(16) 0.0542(7) Uani 1 1 d .
H5 H -0.1632 0.2238 -0.1647 0.065 Uiso 1 1 calc R
C6 C -0.07590(18) 0.17750(19) -0.07702(15) 0.0492(7) Uani 1 1 d .
H6 H -0.1186 0.2090 -0.0431 0.059 Uiso 1 1 calc R
C7 C 0.01713(18) 0.12041(18) -0.05118(14) 0.0421(6) Uani 1 1 d .
C8 C 0.04734(17) 0.11056(18) 0.02304(14) 0.0443(7) Uani 1 1 d .
H8 H 0.0064 0.1429 0.0574 0.053 Uiso 1 1 calc R
C9 C 0.13649(18) 0.05406(19) 0.04687(14) 0.0440(7) Uani 1 1 d .
C10 C 0.19381(19) 0.0060(2) -0.00866(16) 0.0577(8) Uani 1 1 d .
H10 H 0.2541 -0.0333 0.0062 0.069 Uiso 1 1 calc R
C11 C 0.08052(18) 0.07023(19) -0.10199(14) 0.0429(6) Uani 1 1 d .
C12 C 0.05177(19) 0.0787(2) -0.17945(14) 0.0459(7) Uani 1 1 d .
C13 C 0.17075(17) 0.03770(19) 0.12418(14) 0.0440(7) Uani 1 1 d .
C14 C 0.25135(19) -0.0247(2) 0.15715(16) 0.0615(8) Uani 1 1 d .
H14 H 0.2975 -0.0630 0.1298 0.074 Uiso 1 1 calc R
C15 C 0.25949(19) -0.0268(2) 0.23584(16) 0.0620(8) Uani 1 1 d .
H15 H 0.3109 -0.0653 0.2658 0.074 Uiso 1 1 calc R
C16 C 0.18302(18) 0.0344(2) 0.26224(15) 0.0487(7) Uani 1 1 d .
C17 C 0.0787(2) 0.0957(2) 0.36903(17) 0.0719(9) Uani 1 1 d .
H17 H 0.0240 0.1316 0.3418 0.086 Uiso 1 1 calc R
C18 C 0.0905(2) 0.0817(2) 0.44515(18) 0.0735(9) Uani 1 1 d .
H18 H 0.0441 0.1081 0.4794 0.088 Uiso 1 1 calc R
C19 C 0.2202(2) 0.0053(3) 0.40045(18) 0.0858(11) Uani 1 1 d .
H19 H 0.2826 -0.0327 0.3966 0.103 Uiso 1 1 calc R
C20 C 0.0355(2) 0.3488(2) 1.34102(18) 0.0738(10) Uani 1 1 d .
H20 H -0.0131 0.3573 1.3793 0.089 Uiso 1 1 calc R
C21 C 0.1307(3) 0.3330(2) 1.36178(18) 0.0775(10) Uani 1 1 d .
H21 H 0.1448 0.3341 1.4116 0.093 Uiso 1 1 calc R
C22 C 0.2031(2) 0.3158(2) 1.30750(17) 0.0686(9) Uani 1 1 d .
H22 H 0.2677 0.3032 1.3202 0.082 Uiso 1 1 calc R
C23 C 0.1795(2) 0.3174(2) 1.23227(16) 0.0552(8) Uani 1 1 d .
C24 C 0.2514(2) 0.3009(2) 1.17232(17) 0.0638(8) Uani 1 1 d .
H24 H 0.3167 0.2836 1.1839 0.077 Uiso 1 1 calc R
C25 C 0.22636(19) 0.3100(2) 1.09931(16) 0.0609(8) Uani 1 1 d .
H25 H 0.2748 0.2992 1.0613 0.073 Uiso 1 1 calc R
C26 C 0.12732(18) 0.33572(18) 1.07894(15) 0.0465(7) Uani 1 1 d .
C27 C 0.09929(18) 0.35101(18) 1.00319(15) 0.0495(7) Uani 1 1 d .
H27 H 0.1465 0.3431 0.9638 0.059 Uiso 1 1 calc R
C28 C 0.00308(18) 0.37751(18) 0.98567(14) 0.0442(7) Uani 1 1 d .
C29 C -0.06352(19) 0.3851(2) 1.04912(16) 0.0558(8) Uani 1 1 d .
H29 H -0.1292 0.4005 1.0387 0.067 Uiso 1 1 calc R
C30 C 0.05387(19) 0.34899(18) 1.13737(15) 0.0451(7) Uani 1 1 d .
C31 C 0.0807(2) 0.33892(19) 1.21558(15) 0.0497(7) Uani 1 1 d .
C32 C -0.03316(18) 0.39590(18) 0.90800(14) 0.0449(7) Uani 1 1 d .
C33 C -0.12551(18) 0.43296(19) 0.88410(15) 0.0508(7) Uani 1 1 d .
H33 H -0.1772 0.4524 0.9174 0.061 Uiso 1 1 calc R
C34 C -0.13653(19) 0.43952(19) 0.80514(15) 0.0521(7) Uani 1 1 d .
H34 H -0.1952 0.4639 0.7804 0.063 Uiso 1 1 calc R
C35 C -0.05102(18) 0.40591(19) 0.76972(15) 0.0469(7) Uani 1 1 d .
C36 C 0.0496(2) 0.3880(2) 0.64876(18) 0.0748(10) Uani 1 1 d .
H36 H 0.1105 0.3862 0.6651 0.090 Uiso 1 1 calc R
C37 C 0.0284(2) 0.3816(3) 0.57861(18) 0.0812(11) Uani 1 1 d .
H37 H 0.0735 0.3750 0.5376 0.097 Uiso 1 1 calc R
C38 C -0.1043(2) 0.3960(2) 0.64399(17) 0.0670(9) Uani 1 1 d .
H38 H -0.1697 0.4015 0.6586 0.080 Uiso 1 1 calc R
C39 C 0.4725(2) 0.1571(2) 0.78833(18) 0.0745(10) Uani 1 1 d .
H39 H 0.5213 0.1527 0.8214 0.089 Uiso 1 1 calc R
C40 C 0.3776(3) 0.1711(2) 0.81787(18) 0.0781(10) Uani 1 1 d .
H40 H 0.3643 0.1740 0.8696 0.094 Uiso 1 1 calc R
C41 C 0.3039(2) 0.1804(2) 0.77098(18) 0.0717(9) Uani 1 1 d .
H41 H 0.2398 0.1904 0.7898 0.086 Uiso 1 1 calc R
C42 C 0.3271(2) 0.1747(2) 0.69321(16) 0.0570(8) Uani 1 1 d .
C43 C 0.2547(2) 0.1830(2) 0.64016(18) 0.0648(8) Uani 1 1 d .
H43 H 0.1895 0.1956 0.6563 0.078 Uiso 1 1 calc R
C44 C 0.2791(2) 0.1729(2) 0.56707(17) 0.0621(8) Uani 1 1 d .
H44 H 0.2305 0.1784 0.5335 0.075 Uiso 1 1 calc R
C45 C 0.37799(19) 0.15382(19) 0.54012(15) 0.0496(7) Uani 1 1 d .
C46 C 0.40598(19) 0.13995(19) 0.46539(15) 0.0532(7) Uani 1 1 d .
H46 H 0.3586 0.1439 0.4312 0.064 Uiso 1 1 calc R
C47 C 0.50233(19) 0.12046(18) 0.44123(15) 0.0462(7) Uani 1 1 d .
C48 C 0.56923(19) 0.11677(19) 0.49631(16) 0.0538(7) Uani 1 1 d .
H48 H 0.6346 0.1051 0.4809 0.065 Uiso 1 1 calc R
C49 C 0.45156(19) 0.14663(19) 0.59025(15) 0.0476(7) Uani 1 1 d .
C50 C 0.4260(2) 0.15779(19) 0.66884(16) 0.0496(7) Uani 1 1 d .
C51 C 0.53621(19) 0.10636(19) 0.36356(15) 0.0491(7) Uani 1 1 d .
C52 C 0.62831(19) 0.0804(2) 0.33499(16) 0.0587(8) Uani 1 1 d .
H52 H 0.6824 0.0675 0.3648 0.070 Uiso 1 1 calc R
C53 C 0.6354(2) 0.0746(2) 0.25680(16) 0.0583(8) Uani 1 1 d .
H53 H 0.6936 0.0564 0.2297 0.070 Uiso 1 1 calc R
C54 C 0.54738(19) 0.09854(19) 0.22602(15) 0.0504(7) Uani 1 1 d .
C55 C 0.4459(2) 0.0937(2) 0.12049(18) 0.0754(10) Uani 1 1 d .
H55 H 0.3915 0.0779 0.1494 0.090 Uiso 1 1 calc R
C56 C 0.4590(3) 0.1088(3) 0.04355(19) 0.0843(11) Uani 1 1 d .
H56 H 0.4146 0.1039 0.0101 0.101 Uiso 1 1 calc R
C57 C 0.5832(2) 0.1299(3) 0.08568(19) 0.0878(12) Uani 1 1 d .
H57 H 0.6435 0.1437 0.0881 0.105 Uiso 1 1 calc R
C58 C 0.5833(2) 0.5553(2) 0.83455(17) 0.0728(9) Uani 1 1 d .
H58 H 0.6260 0.5240 0.8741 0.087 Uiso 1 1 calc R
C59 C 0.4944(2) 0.6112(2) 0.85399(17) 0.0698(9) Uani 1 1 d .
H59 H 0.4800 0.6197 0.9044 0.084 Uiso 1 1 calc R
C60 C 0.4298(2) 0.6530(2) 0.79832(17) 0.0606(8) Uani 1 1 d .
H60 H 0.3694 0.6902 0.8101 0.073 Uiso 1 1 calc R
C61 C 0.45387(19) 0.6401(2) 0.72184(16) 0.0502(7) Uani 1 1 d .
C62 C 0.38698(19) 0.67734(19) 0.66125(16) 0.0551(8) Uani 1 1 d .
H62 H 0.3245 0.7110 0.6720 0.066 Uiso 1 1 calc R
C63 C 0.41202(18) 0.66493(19) 0.58871(16) 0.0507(7) Uani 1 1 d .
H63 H 0.3663 0.6878 0.5505 0.061 Uiso 1 1 calc R
C64 C 0.50887(17) 0.61655(18) 0.57003(14) 0.0434(6) Uani 1 1 d .
C65 C 0.53860(18) 0.60572(18) 0.49422(14) 0.0472(7) Uani 1 1 d .
H65 H 0.4947 0.6303 0.4547 0.057 Uiso 1 1 calc R
C66 C 0.63177(18) 0.55916(19) 0.47816(14) 0.0448(7) Uani 1 1 d .
C67 C 0.69323(19) 0.5233(2) 0.54116(16) 0.0670(9) Uani 1 1 d .
H67 H 0.7567 0.4916 0.5312 0.080 Uiso 1 1 calc R
C68 C 0.57650(17) 0.57819(19) 0.62820(14) 0.0437(7) Uani 1 1 d .
C69 C 0.54758(19) 0.5871(2) 0.70669(15) 0.0496(7) Uani 1 1 d .
C70 C 0.66867(18) 0.54393(19) 0.40134(14) 0.0468(7) Uani 1 1 d .
C71 C 0.75754(19) 0.4947(2) 0.37970(15) 0.0591(8) Uani 1 1 d .
H71 H 0.8068 0.4651 0.4144 0.071 Uiso 1 1 calc R
C72 C 0.76869(19) 0.4922(2) 0.30096(16) 0.0591(8) Uani 1 1 d .
H72 H 0.8254 0.4619 0.2777 0.071 Uiso 1 1 calc R
C73 C 0.68654(18) 0.53948(19) 0.26304(15) 0.0481(7) Uani 1 1 d .
C74 C 0.5917(2) 0.6057(2) 0.14240(17) 0.0674(9) Uani 1 1 d .
H74 H 0.5393 0.6490 0.1598 0.081 Uiso 1 1 calc R
C75 C 0.6065(2) 0.5869(2) 0.07099(17) 0.0719(9) Uani 1 1 d .
H75 H 0.5653 0.6168 0.0302 0.086 Uiso 1 1 calc R
C76 C 0.7267(2) 0.4967(2) 0.13570(16) 0.0661(9) Uani 1 1 d .
H76 H 0.7846 0.4518 0.1496 0.079 Uiso 1 1 calc R
N1 N 0.11306(15) 0.02796(17) -0.22670(13) 0.0580(6) Uani 1 1 d .
N2 N 0.16844(15) 0.01268(17) -0.07953(12) 0.0550(6) Uani 1 1 d .
N3 N 0.16303(16) 0.04665(16) 0.33944(12) 0.0523(6) Uani 1 1 d .
N4 N 0.1782(2) 0.0245(2) 0.46587(15) 0.0909(9) Uani 1 1 d .
N5 N 0.00862(16) 0.35264(17) 1.27092(13) 0.0612(7) Uani 1 1 d .
N6 N -0.04143(15) 0.37247(16) 1.12161(12) 0.0541(6) Uani 1 1 d .
N7 N -0.03544(16) 0.39751(16) 0.69158(12) 0.0512(6) Uani 1 1 d .
N8 N -0.06809(19) 0.3860(2) 0.57517(14) 0.0744(8) Uani 1 1 d .
N9 N 0.49796(16) 0.14968(17) 0.71650(14) 0.0602(7) Uani 1 1 d .
N10 N 0.54737(15) 0.12843(16) 0.56770(12) 0.0524(6) Uani 1 1 d .
N11 N 0.52679(17) 0.10571(17) 0.14845(13) 0.0561(6) Uani 1 1 d .
N12 N 0.5456(2) 0.1322(2) 0.02090(15) 0.0934(10) Uani 1 1 d .
N13 N 0.61152(16) 0.54324(19) 0.76350(13) 0.0655(7) Uani 1 1 d .
N14 N 0.66835(16) 0.53095(18) 0.61347(13) 0.0656(7) Uani 1 1 d .
N15 N 0.66938(15) 0.54828(16) 0.18441(12) 0.0521(6) Uani 1 1 d .
N16 N 0.69073(19) 0.5176(2) 0.06647(14) 0.0746(8) Uani 1 1 d .
O1 O 0.19005(15) 0.81324(15) 0.87740(11) 0.0912(7) Uani 1 1 d .
H1A H 0.1702 0.7986 0.8389 0.137 Uiso 1 1 d R
H1B H 0.1820 0.8751 0.8683 0.137 Uiso 1 1 d R
O2 O 0.85235(14) 0.24279(16) 0.25185(11) 0.0912(7) Uani 1 1 d .
H2A H 0.8948 0.2771 0.2455 0.137 Uiso 1 1 d R
H2B H 0.8474 0.2172 0.2999 0.137 Uiso 1 1 d R
O3 O 0.66588(15) 0.25416(17) 0.61805(11) 0.0972(8) Uani 1 1 d .
H3A H 0.6546 0.2799 0.6573 0.146 Uiso 1 1 d R
H3B H 0.6294 0.2142 0.6221 0.146 Uiso 1 1 d R
O4 O 0.63621(15) 0.25740(16) 0.90199(11) 0.0944(7) Uani 1 1 d .
H4A H 0.6496 0.2934 0.9293 0.142 Uiso 1 1 d R
H4B H 0.5968 0.2250 0.9283 0.142 Uiso 1 1 d R
O5 O 0.67598(15) 0.32965(16) 0.74567(11) 0.0931(7) Uani 1 1 d .
H5A H 0.6630 0.2976 0.7905 0.140 Uiso 1 1 d R
H5B H 0.6702 0.3888 0.7485 0.140 Uiso 1 1 d R
O6 O 0.70090(14) 0.33367(16) 0.01321(11) 0.0904(7) Uani 1 1 d .
H6A H 0.6942 0.3897 0.0232 0.136 Uiso 1 1 d R
H6B H 0.7330 0.2911 0.0488 0.136 Uiso 1 1 d R
O7 O 0.17054(14) 0.84257(16) 0.58931(11) 0.0929(7) Uani 1 1 d .
H7A H 0.1642 0.8047 0.5609 0.139 Uiso 1 1 d R
H7B H 0.1588 0.9009 0.5624 0.139 Uiso 1 1 d R
O8 O 0.83118(17) 0.25891(18) 0.52208(12) 0.1129(9) Uani 1 1 d .
H8A H 0.8764 0.2780 0.5380 0.169 Uiso 1 1 d R
H8B H 0.7830 0.2646 0.5542 0.169 Uiso 1 1 d R
S1 S 0.10142(5) 0.09490(5) 0.19259(4) 0.0532(2) Uani 1 1 d .
S2 S 0.04386(5) 0.36731(6) 0.83112(4) 0.0537(2) Uani 1 1 d .
S3 S 0.45481(5) 0.12635(6) 0.29204(4) 0.0570(2) Uani 1 1 d .
S4 S 0.59512(5) 0.58750(5) 0.32270(4) 0.0533(2) Uani 1 1 d .

loop_
_atom_site_aniso_label
_atom_site_aniso_U_11
_atom_site_aniso_U_22
_atom_site_aniso_U_33
_atom_site_aniso_U_23
_atom_site_aniso_U_13
_atom_site_aniso_U_12
C1 0.069(2) 0.090(3) 0.052(2) -0.0265(18) 0.0054(16) -0.0265(19)
C2 0.077(2) 0.078(3) 0.0451(18) -0.0068(17) -0.0078(17) -0.0318(19)
C3 0.064(2) 0.060(2) 0.0551(19) -0.0035(16) -0.0142(16) -0.0198(16)
C4 0.0509(18) 0.0408(18) 0.0494(18) -0.0038(13) -0.0062(14) -0.0154(14)
C5 0.0466(18) 0.0452(19) 0.068(2) -0.0106(15) -0.0088(15) -0.0030(14)
C6 0.0504(18) 0.0418(18) 0.0545(18) -0.0140(14) 0.0003(14) -0.0062(13)
C7 0.0452(16) 0.0319(16) 0.0490(17) -0.0079(12) -0.0016(13) -0.0095(12)
C8 0.0457(17) 0.0407(17) 0.0482(17) -0.0130(13) 0.0013(13) -0.0110(13)
C9 0.0429(16) 0.0445(17) 0.0460(17) -0.0140(13) -0.0011(13) -0.0088(13)
C10 0.0469(18) 0.067(2) 0.0553(19) -0.0160(16) -0.0065(14) 0.0001(15)
C11 0.0387(16) 0.0417(17) 0.0490(17) -0.0093(13) -0.0016(13) -0.0108(13)
C12 0.0462(17) 0.0506(18) 0.0445(17) -0.0125(14) 0.0009(13) -0.0173(14)
C13 0.0408(16) 0.0467(18) 0.0463(16) -0.0117(13) -0.0023(13) -0.0113(13)
C14 0.0475(18) 0.081(2) 0.0531(19) -0.0229(17) -0.0011(14) -0.0018(16)
C15 0.0462(18) 0.080(2) 0.057(2) -0.0171(17) -0.0091(14) -0.0031(16)
C16 0.0506(18) 0.0522(19) 0.0463(17) -0.0117(14) -0.0050(13) -0.0151(14)
C17 0.065(2) 0.083(3) 0.062(2) -0.0251(19) -0.0035(17) 0.0044(18)
C18 0.082(3) 0.082(3) 0.054(2) -0.0252(18) 0.0004(17) -0.006(2)
C19 0.076(2) 0.111(3) 0.059(2) -0.023(2) -0.0243(19) 0.016(2)
C20 0.076(2) 0.082(3) 0.056(2) -0.0172(18) 0.0003(18) -0.0021(19)
C21 0.091(3) 0.088(3) 0.051(2) -0.0182(18) -0.0176(19) -0.007(2)
C22 0.073(2) 0.073(2) 0.058(2) -0.0117(17) -0.0174(17) -0.0095(18)
C23 0.058(2) 0.051(2) 0.0546(19) -0.0103(15) -0.0082(15) -0.0071(15)
C24 0.0451(18) 0.069(2) 0.071(2) -0.0087(17) -0.0107(16) -0.0034(15)
C25 0.0468(19) 0.071(2) 0.058(2) -0.0069(16) -0.0014(14) -0.0064(15)
C26 0.0437(17) 0.0432(18) 0.0514(18) -0.0077(13) -0.0041(14) -0.0092(13)
C27 0.0425(17) 0.0506(19) 0.0539(18) -0.0123(14) 0.0036(13) -0.0089(14)
C28 0.0458(17) 0.0413(17) 0.0484(17) -0.0145(13) 0.0041(13) -0.0130(13)
C29 0.0418(17) 0.071(2) 0.0585(19) -0.0204(16) -0.0008(14) -0.0153(15)
C30 0.0493(18) 0.0388(17) 0.0479(17) -0.0102(13) -0.0017(14) -0.0108(13)
C31 0.0560(19) 0.0402(18) 0.0518(18) -0.0093(14) 0.0004(15) -0.0104(14)
C32 0.0502(17) 0.0405(17) 0.0447(16) -0.0103(13) 0.0008(13) -0.0119(13)
C33 0.0455(18) 0.0471(19) 0.0561(19) -0.0137(14) 0.0018(14) -0.0024(14)
C34 0.0467(18) 0.0511(19) 0.0567(19) -0.0134(15) -0.0072(14) -0.0040(14)
C35 0.0498(18) 0.0445(18) 0.0450(17) -0.0075(13) -0.0042(13) -0.0095(13)
C36 0.049(2) 0.119(3) 0.065(2) -0.035(2) 0.0084(17) -0.0266(19)
C37 0.061(2) 0.126(3) 0.060(2) -0.031(2) 0.0058(17) -0.020(2)
C38 0.0499(19) 0.095(3) 0.056(2) -0.0172(18) -0.0059(16) -0.0139(17)
C39 0.082(3) 0.076(3) 0.066(2) -0.0197(19) -0.0188(19) -0.0072(19)
C40 0.094(3) 0.085(3) 0.055(2) -0.0190(19) 0.001(2) -0.018(2)
C41 0.072(2) 0.075(2) 0.067(2) -0.0156(18) 0.0079(18) -0.0189(18)
C42 0.062(2) 0.053(2) 0.056(2) -0.0108(15) 0.0001(16) -0.0158(16)
C43 0.0499(19) 0.072(2) 0.074(2) -0.0213(18) 0.0051(17) -0.0139(16)
C44 0.0455(19) 0.076(2) 0.065(2) -0.0160(17) -0.0080(15) -0.0109(16)
C45 0.0462(18) 0.0469(18) 0.0543(18) -0.0073(14) -0.0049(14) -0.0106(14)
C46 0.0504(19) 0.054(2) 0.0558(19) -0.0085(15) -0.0152(14) -0.0106(14)
C47 0.0435(17) 0.0440(18) 0.0487(17) -0.0039(13) -0.0088(13) -0.0086(13)
C48 0.0439(17) 0.059(2) 0.0547(19) -0.0054(15) -0.0076(14) -0.0092(14)
C49 0.0473(18) 0.0427(18) 0.0504(18) -0.0044(13) -0.0076(14) -0.0092(13)
C50 0.0529(19) 0.0396(18) 0.0553(19) -0.0068(14) -0.0080(15) -0.0094(14)
C51 0.0475(18) 0.0472(18) 0.0513(18) -0.0074(14) -0.0052(14) -0.0101(14)
C52 0.0449(19) 0.065(2) 0.065(2) -0.0162(16) -0.0075(15) -0.0069(15)
C53 0.0477(19) 0.059(2) 0.067(2) -0.0193(16) 0.0019(15) -0.0064(15)
C54 0.0528(19) 0.0477(19) 0.0507(18) -0.0132(14) 0.0006(14) -0.0098(14)
C55 0.057(2) 0.106(3) 0.070(2) -0.026(2) -0.0025(18) -0.0257(19)
C56 0.081(3) 0.117(3) 0.064(2) -0.029(2) -0.0093(19) -0.027(2)
C57 0.075(2) 0.142(4) 0.064(2) -0.038(2) 0.017(2) -0.050(2)
C58 0.064(2) 0.104(3) 0.053(2) -0.0171(19) -0.0027(16) -0.024(2)
C59 0.069(2) 0.094(3) 0.056(2) -0.0301(19) 0.0115(17) -0.029(2)
C60 0.063(2) 0.060(2) 0.062(2) -0.0202(17) 0.0149(17) -0.0191(16)
C61 0.0498(18) 0.0494(19) 0.0553(19) -0.0158(14) 0.0089(14) -0.0183(14)
C62 0.0409(17) 0.052(2) 0.068(2) -0.0137(16) 0.0058(15) -0.0048(14)
C63 0.0413(17) 0.0495(19) 0.0575(19) -0.0078(14) -0.0051(13) -0.0055(13)
C64 0.0413(16) 0.0388(17) 0.0495(17) -0.0090(13) 0.0008(13) -0.0096(13)
C65 0.0423(17) 0.0484(18) 0.0494(17) -0.0053(13) -0.0073(13) -0.0107(13)
C66 0.0398(16) 0.0496(18) 0.0448(17) -0.0093(13) -0.0042(13) -0.0100(13)
C67 0.0440(18) 0.095(3) 0.056(2) -0.0250(18) -0.0018(15) 0.0051(16)
C68 0.0314(15) 0.0538(18) 0.0473(17) -0.0169(14) 0.0017(12) -0.0078(13)
C69 0.0431(17) 0.057(2) 0.0506(18) -0.0121(15) -0.0009(14) -0.0156(14)
C70 0.0423(17) 0.0513(19) 0.0483(17) -0.0111(14) -0.0030(13) -0.0127(13)
C71 0.0425(18) 0.082(2) 0.0524(19) -0.0192(16) -0.0045(14) -0.0078(16)
C72 0.0420(18) 0.077(2) 0.058(2) -0.0227(17) 0.0032(14) -0.0082(16)
C73 0.0511(18) 0.0518(19) 0.0435(17) -0.0133(14) 0.0034(13) -0.0149(14)
C74 0.065(2) 0.064(2) 0.071(2) -0.0233(18) -0.0182(17) 0.0042(17)
C75 0.077(2) 0.076(3) 0.059(2) -0.0124(18) -0.0164(17) -0.0056(19)
C76 0.061(2) 0.081(2) 0.050(2) -0.0191(17) 0.0045(16) -0.0013(17)
N1 0.0515(15) 0.0757(19) 0.0524(15) -0.0237(13) 0.0040(12) -0.0180(13)
N2 0.0479(15) 0.0676(18) 0.0486(15) -0.0200(12) -0.0044(11) -0.0028(12)
N3 0.0531(15) 0.0551(16) 0.0488(15) -0.0111(12) -0.0089(12) -0.0096(12)
N4 0.100(2) 0.111(3) 0.0532(18) -0.0262(17) -0.0130(16) 0.0042(19)
N5 0.0672(17) 0.0667(18) 0.0474(15) -0.0153(13) -0.0008(13) -0.0086(13)
N6 0.0450(15) 0.0668(17) 0.0522(15) -0.0181(13) 0.0003(11) -0.0116(12)
N7 0.0467(15) 0.0572(16) 0.0499(15) -0.0119(12) -0.0030(12) -0.0114(12)
N8 0.0648(19) 0.107(2) 0.0522(17) -0.0222(15) -0.0038(13) -0.0152(16)
N9 0.0654(17) 0.0603(17) 0.0561(16) -0.0185(13) -0.0139(13) -0.0061(13)
N10 0.0476(15) 0.0580(16) 0.0497(15) -0.0059(12) -0.0090(11) -0.0115(12)
N11 0.0537(16) 0.0619(17) 0.0553(16) -0.0166(13) 0.0011(13) -0.0153(13)
N12 0.093(2) 0.141(3) 0.0608(19) -0.0331(18) 0.0051(17) -0.048(2)
N13 0.0530(16) 0.098(2) 0.0456(15) -0.0201(14) -0.0018(12) -0.0129(14)
N14 0.0471(15) 0.096(2) 0.0495(15) -0.0219(14) -0.0037(12) -0.0001(14)
N15 0.0514(15) 0.0547(16) 0.0499(15) -0.0149(12) -0.0003(12) -0.0089(12)
N16 0.0747(19) 0.095(2) 0.0519(17) -0.0196(15) -0.0027(14) -0.0104(16)
O1 0.1157(19) 0.0695(17) 0.0870(16) -0.0215(13) -0.0067(13) -0.0128(13)
O2 0.0923(17) 0.115(2) 0.0751(15) -0.0254(14) 0.0150(12) -0.0417(15)
O3 0.1053(18) 0.118(2) 0.0849(16) -0.0247(15) -0.0026(13) -0.0541(16)
O4 0.1054(18) 0.116(2) 0.0642(15) -0.0253(14) 0.0000(12) -0.0244(15)
O5 0.1145(19) 0.0906(19) 0.0719(15) -0.0141(13) -0.0129(13) -0.0188(14)
O6 0.1019(17) 0.100(2) 0.0788(16) -0.0360(14) -0.0036(13) -0.0261(14)
O7 0.1047(18) 0.104(2) 0.0647(15) -0.0230(13) -0.0060(12) -0.0084(14)
O8 0.120(2) 0.151(3) 0.0948(18) -0.0608(17) -0.0014(15) -0.0506(18)
S1 0.0584(5) 0.0499(5) 0.0485(4) -0.0140(4) -0.0070(3) -0.0017(4)
S2 0.0446(4) 0.0660(5) 0.0498(4) -0.0155(4) -0.0016(3) -0.0083(4)
S3 0.0470(5) 0.0709(6) 0.0506(5) -0.0142(4) -0.0040(3) -0.0067(4)
S4 0.0507(5) 0.0562(5) 0.0493(4) -0.0140(4) -0.0031(3) -0.0018(4)

loop_
_atom_type_symbol
_atom_type_description
_atom_type_scat_dispersion_real
_atom_type_scat_dispersion_imag
_atom_type_scat_source
C C 0.0033 0.0016 'International Tables Vol C Tables 4.2.6.8 and 6.1.1.4'
H H 0.0000 0.0000 'International Tables Vol C Tables 4.2.6.8 and 6.1.1.4'
N N 0.0061 0.0033 'International Tables Vol C Tables 4.2.6.8 and 6.1.1.4'
S S 0.1246 0.1234 'International Tables Vol C Tables 4.2.6.8 and 6.1.1.4'
O O 0.0106 0.0060 'International Tables Vol C Tables 4.2.6.8 and 6.1.1.4'

loop_
_geom_angle_atom_site_label_1
_geom_angle_atom_site_label_2
_geom_angle_atom_site_label_3
_geom_angle
N1 C1 C2 124.7(3)
N1 C1 H1 117.6
C2 C1 H1 117.6
C3 C2 C1 118.8(3)
C3 C2 H2 120.6
C1 C2 H2 120.6
C2 C3 C4 119.2(3)
C2 C3 H3 120.4
C4 C3 H3 120.4
C3 C4 C12 117.8(2)
C3 C4 C5 122.5(3)
C12 C4 C5 119.7(2)
C6 C5 C4 121.3(2)
C6 C5 H5 119.3
C4 C5 H5 119.3
C5 C6 C7 121.0(2)
C5 C6 H6 119.5
C7 C6 H6 119.5
C8 C7 C11 118.1(2)
C8 C7 C6 122.5(2)
C11 C7 C6 119.3(2)
C9 C8 C7 121.4(2)
C9 C8 H8 119.3
C7 C8 H8 119.3
C8 C9 C10 115.7(2)
C8 C9 C13 124.2(2)
C10 C9 C13 120.1(2)
N2 C10 C9 125.3(2)
N2 C10 H10 117.4
C9 C10 H10 117.4
N2 C11 C7 121.7(2)
N2 C11 C12 118.6(2)
C7 C11 C12 119.7(2)
N1 C12 C4 122.5(2)
N1 C12 C11 118.7(2)
C4 C12 C11 118.8(2)
C14 C13 C9 129.6(2)
C14 C13 S1 109.61(19)
C9 C13 S1 120.62(19)
C13 C14 C15 114.7(2)
C13 C14 H14 122.6
C15 C14 H14 122.6
C16 C15 C14 111.2(2)
C16 C15 H15 124.4
C14 C15 H15 124.4
C15 C16 N3 127.1(2)
C15 C16 S1 112.8(2)
N3 C16 S1 119.9(2)
C18 C17 N3 106.2(3)
C18 C17 H17 126.9
N3 C17 H17 126.9
C17 C18 N4 111.5(3)
C17 C18 H18 124.2
N4 C18 H18 124.2
N4 C19 N3 112.7(3)
N4 C19 H19 123.6
N3 C19 H19 123.6
N5 C20 C21 124.9(3)
N5 C20 H20 117.5
C21 C20 H20 117.5
C22 C21 C20 118.4(3)
C22 C21 H21 120.8
C20 C21 H21 120.8
C21 C22 C23 119.5(3)
C21 C22 H22 120.3
C23 C22 H22 120.3
C22 C23 C31 118.0(3)
C22 C23 C24 122.6(3)
C31 C23 C24 119.4(3)
C25 C24 C23 121.1(3)
C25 C24 H24 119.4
C23 C24 H24 119.4
C24 C25 C26 121.5(3)
C24 C25 H25 119.3
C26 C25 H25 119.3
C27 C26 C30 118.1(2)
C27 C26 C25 122.8(2)
C30 C26 C25 119.1(2)
C28 C27 C26 121.0(2)
C28 C27 H27 119.5
C26 C27 H27 119.5
C27 C28 C29 115.7(2)
C27 C28 C32 124.9(2)
C29 C28 C32 119.4(2)
N6 C29 C28 126.0(2)
N6 C29 H29 117.0
C28 C29 H29 117.0
N6 C30 C26 121.7(2)
N6 C30 C31 118.9(2)
C26 C30 C31 119.4(2)
N5 C31 C23 122.2(3)
N5 C31 C30 118.4(2)
C23 C31 C30 119.4(2)
C33 C32 C28 128.7(2)
C33 C32 S2 110.19(19)
C28 C32 S2 121.05(19)
C32 C33 C34 114.6(2)
C32 C33 H33 122.7
C34 C33 H33 122.7
C35 C34 C33 111.3(2)
C35 C34 H34 124.4
C33 C34 H34 124.4
C34 C35 N7 126.9(2)
C34 C35 S2 113.0(2)
N7 C35 S2 120.13(19)
C37 C36 N7 106.6(3)
C37 C36 H36 126.7
N7 C36 H36 126.7
C36 C37 N8 110.9(3)
C36 C37 H37 124.5
N8 C37 H37 124.5
N8 C38 N7 112.2(3)
N8 C38 H38 123.9
N7 C38 H38 123.9
N9 C39 C40 124.1(3)
N9 C39 H39 117.9
C40 C39 H39 117.9
C41 C40 C39 119.8(3)
C41 C40 H40 120.1
C39 C40 H40 120.1
C40 C41 C42 118.4(3)
C40 C41 H41 120.8
C42 C41 H41 120.8
C41 C42 C50 117.8(3)
C41 C42 C43 122.1(3)
C50 C42 C43 120.0(3)
C44 C43 C42 121.0(3)
C44 C43 H43 119.5
C42 C43 H43 119.5
C43 C44 C45 121.2(3)
C43 C44 H44 119.4
C45 C44 H44 119.4
C46 C45 C49 117.7(3)
C46 C45 C44 122.6(2)
C49 C45 C44 119.6(3)
C47 C46 C45 121.3(2)
C47 C46 H46 119.3
C45 C46 H46 119.3
C46 C47 C48 115.6(2)
C46 C47 C51 124.0(2)
C48 C47 C51 120.4(2)
N10 C48 C47 125.8(3)
N10 C48 H48 117.1
C47 C48 H48 117.1
N10 C49 C45 122.2(2)
N10 C49 C50 118.2(2)
C45 C49 C50 119.6(3)
N9 C50 C42 122.7(3)
N9 C50 C49 118.7(3)
C42 C50 C49 118.6(2)
C52 C51 C47 129.2(2)
C52 C51 S3 110.1(2)
C47 C51 S3 120.7(2)
C51 C52 C53 114.5(2)
C51 C52 H52 122.7
C53 C52 H52 122.7
C54 C53 C52 111.5(2)
C54 C53 H53 124.2
C52 C53 H53 124.2
C53 C54 N11 127.3(3)
C53 C54 S3 112.5(2)
N11 C54 S3 120.1(2)
C56 C55 N11 107.0(3)
C56 C55 H55 126.5
N11 C55 H55 126.5
C55 C56 N12 110.7(3)
C55 C56 H56 124.6
N12 C56 H56 124.6
N12 C57 N11 113.6(3)
N12 C57 H57 123.2
N11 C57 H57 123.2
N13 C58 C59 124.6(3)
N13 C58 H58 117.7
C59 C58 H58 117.7
C60 C59 C58 118.6(3)
C60 C59 H59 120.7
C58 C59 H59 120.7
C59 C60 C61 119.7(3)
C59 C60 H60 120.1
C61 C60 H60 120.1
C69 C61 C60 117.6(3)
C69 C61 C62 119.7(2)
C60 C61 C62 122.6(3)
C63 C62 C61 121.5(3)
C63 C62 H62 119.3
C61 C62 H62 119.3
C62 C63 C64 120.3(2)
C62 C63 H63 119.9
C64 C63 H63 119.9
C68 C64 C65 118.3(2)
C68 C64 C63 119.9(2)
C65 C64 C63 121.8(2)
C66 C65 C64 120.4(2)
C66 C65 H65 119.8
C64 C65 H65 119.8
C65 C66 C67 116.2(2)
C65 C66 C70 124.1(2)
C67 C66 C70 119.6(2)
N14 C67 C66 125.5(3)
N14 C67 H67 117.3
C66 C67 H67 117.3
N14 C68 C64 121.9(2)
N14 C68 C69 118.6(2)
C64 C68 C69 119.5(2)
N13 C69 C61 122.2(2)
N13 C69 C68 118.9(2)
C61 C69 C68 118.9(2)
C71 C70 C66 129.1(2)
C71 C70 S4 110.18(19)
C66 C70 S4 120.71(19)
C70 C71 C72 114.5(2)
C70 C71 H71 122.7
C72 C71 H71 122.7
C73 C72 C71 111.4(2)
C73 C72 H72 124.3
C71 C72 H72 124.3
C72 C73 N15 127.4(2)
C72 C73 S4 112.7(2)
N15 C73 S4 119.86(19)
C75 C74 N15 106.3(3)
C75 C74 H74 126.9
N15 C74 H74 126.9
C74 C75 N16 110.9(3)
C74 C75 H75 124.6
N16 C75 H75 124.6
N16 C76 N15 112.1(3)
N16 C76 H76 123.9
N15 C76 H76 123.9
C1 N1 C12 116.9(2)
C10 N2 C11 117.8(2)
C19 N3 C17 105.5(2)
C19 N3 C16 127.1(3)
C17 N3 C16 127.2(2)
C19 N4 C18 104.0(3)
C20 N5 C31 116.9(3)
C29 N6 C30 117.4(2)
C38 N7 C36 105.8(2)
C38 N7 C35 126.0(2)
C36 N7 C35 128.3(2)
C38 N8 C37 104.5(2)
C39 N9 C50 117.2(3)
C48 N10 C49 117.3(2)
C57 N11 C55 104.9(3)
C57 N11 C54 126.5(3)
C55 N11 C54 128.5(3)
C57 N12 C56 103.8(3)
C58 N13 C69 117.1(3)
C67 N14 C68 117.6(2)
C76 N15 C74 106.1(2)
C76 N15 C73 125.5(2)
C74 N15 C73 128.3(2)
C76 N16 C75 104.6(2)
H1A O1 H1B 108.1
H2A O2 H2B 108.1
H3A O3 H3B 108.4
H4A O4 H4B 108.2
H5A O5 H5B 107.7
H6A O6 H6B 108.5
H7A O7 H7B 108.3
H8A O8 H8B 108.4
C16 S1 C13 91.62(13)
C35 S2 C32 91.00(13)
C54 S3 C51 91.31(13)
C73 S4 C70 91.19(13)

loop_
_geom_bond_atom_site_label_1
_geom_bond_atom_site_label_2
_geom_bond_distance
C1 N1 1.324(3)
C1 C2 1.384(4)
C1 H1 0.9300
C2 C3 1.365(4)
C2 H2 0.9300
C3 C4 1.404(3)
C3 H3 0.9300
C4 C12 1.411(3)
C4 C5 1.430(3)
C5 C6 1.341(3)
C5 H5 0.9300
C6 C7 1.432(3)
C6 H6 0.9300
C7 C8 1.389(3)
C7 C11 1.412(3)
C8 C9 1.375(3)
C8 H8 0.9300
C9 C10 1.420(3)
C9 C13 1.447(3)
C10 N2 1.317(3)
C10 H10 0.9300
C11 N2 1.360(3)
C11 C12 1.441(3)
C12 N1 1.359(3)
C13 C14 1.360(3)
C13 S1 1.728(2)
C14 C15 1.406(3)
C14 H14 0.9300
C15 C16 1.349(3)
C15 H15 0.9300
C16 N3 1.417(3)
C16 S1 1.706(3)
C17 C18 1.340(3)
C17 N3 1.365(3)
C17 H17 0.9300
C18 N4 1.348(4)
C18 H18 0.9300
C19 N4 1.313(3)
C19 N3 1.348(3)
C19 H19 0.9300
C20 N5 1.321(3)
C20 C21 1.385(4)
C20 H20 0.9300
C21 C22 1.361(4)
C21 H21 0.9300
C22 C23 1.401(3)
C22 H22 0.9300
C23 C31 1.406(3)
C23 C24 1.425(3)
C24 C25 1.345(3)
C24 H24 0.9300
C25 C26 1.424(3)
C25 H25 0.9300
C26 C27 1.391(3)
C26 C30 1.413(3)
C27 C28 1.372(3)
C27 H27 0.9300
C28 C29 1.409(3)
C28 C32 1.460(3)
C29 N6 1.314(3)
C29 H29 0.9300
C30 N6 1.353(3)
C30 C31 1.440(3)
C31 N5 1.363(3)
C32 C33 1.359(3)
C32 S2 1.732(2)
C33 C34 1.404(3)
C33 H33 0.9300
C34 C35 1.351(3)
C34 H34 0.9300
C35 N7 1.414(3)
C35 S2 1.716(2)
C36 C37 1.337(3)
C36 N7 1.361(3)
C36 H36 0.9300
C37 N8 1.362(3)
C37 H37 0.9300
C38 N8 1.307(3)
C38 N7 1.357(3)
C38 H38 0.9300
C39 N9 1.315(3)
C39 C40 1.385(4)
C39 H39 0.9300
C40 C41 1.358(4)
C40 H40 0.9300
C41 C42 1.407(4)
C41 H41 0.9300
C42 C50 1.410(3)
C42 C43 1.424(4)
C43 C44 1.344(3)
C43 H43 0.9300
C44 C45 1.423(3)
C44 H44 0.9300
C45 C46 1.396(3)
C45 C49 1.404(3)
C46 C47 1.377(3)
C46 H46 0.9300
C47 C48 1.409(3)
C47 C51 1.462(3)
C48 N10 1.317(3)
C48 H48 0.9300
C49 N10 1.362(3)
C49 C50 1.445(3)
C50 N9 1.353(3)
C51 C52 1.356(3)
C51 S3 1.724(2)
C52 C53 1.404(3)
C52 H52 0.9300
C53 C54 1.345(3)
C53 H53 0.9300
C54 N11 1.410(3)
C54 S3 1.716(3)
C55 C56 1.335(4)
C55 N11 1.355(3)
C55 H55 0.9300
C56 N12 1.352(4)
C56 H56 0.9300
C57 N12 1.303(3)
C57 N11 1.337(3)
C57 H57 0.9300
C58 N13 1.326(3)
C58 C59 1.387(4)
C58 H58 0.9300
C59 C60 1.345(4)
C59 H59 0.9300
C60 C61 1.413(3)
C60 H60 0.9300
C61 C69 1.404(3)
C61 C62 1.422(3)
C62 C63 1.346(3)
C62 H62 0.9300
C63 C64 1.433(3)
C63 H63 0.9300
C64 C68 1.399(3)
C64 C65 1.406(3)
C65 C66 1.370(3)
C65 H65 0.9300
C66 C67 1.405(3)
C66 C70 1.462(3)
C67 N14 1.323(3)
C67 H67 0.9300
C68 N14 1.352(3)
C68 C69 1.443(3)
C69 N13 1.356(3)
C70 C71 1.362(3)
C70 S4 1.727(2)
C71 C72 1.400(3)
C71 H71 0.9300
C72 C73 1.353(3)
C72 H72 0.9300
C73 N15 1.411(3)
C73 S4 1.716(2)
C74 C75 1.346(3)
C74 N15 1.373(3)
C74 H74 0.9300
C75 N16 1.373(3)
C75 H75 0.9300
C76 N16 1.316(3)
C76 N15 1.359(3)
C76 H76 0.9300
O1 H1A 0.8499
O1 H1B 0.8500
O2 H2A 0.8499
O2 H2B 0.8500
O3 H3A 0.8500
O3 H3B 0.8501
O4 H4A 0.8499
O4 H4B 0.8500
O5 H5A 0.8501
O5 H5B 0.8500
O6 H6A 0.8501
O6 H6B 0.8500
O7 H7A 0.8498
O7 H7B 0.8499
O8 H8A 0.8501
O8 H8B 0.8500
